data_2204277
loop_
_publ_author_name
'Clegg, William'
'Liddle, Stephen T.'

_publ_section_title
;
 (Dibenzo-18-crown-6)(2-phenylamidopyridine)rubidium(I)
;
_journal_issue 10
_journal_name_full 'Acta Crystallographica Section E'
_journal_page_first m1492
_journal_page_last m1494
_journal_paper_doi 10.1107/S1600536804023359
_journal_volume 60
_journal_year 2004
_chemical_formula_iupac '[Rb (C11 H9 N2) (C20 H24 O6)]'
_chemical_formula_moiety 'C31 H33 N2 O6 Rb'
_chemical_formula_sum 'C31 H33 N2 O6 Rb'
_chemical_formula_weight 615.06
_chemical_name_systematic
;
(dibenzo-18-crown-6)[phenyl(2-pyridyl)amido]rubidium(I)
;
_space_group_IT_number 14
_symmetry_cell_setting monoclinic
_symmetry_space_group_name_Hall '-P 2yn'
_symmetry_space_group_name_H-M 'P 1 21/n 1'
_atom_sites_solution_hydrogens geom
_atom_sites_solution_primary direct
_atom_sites_solution_secondary difmap
_audit_creation_method SHELXL-97
_cell_angle_alpha 90.00
_cell_angle_beta 96.626(2)
_cell_angle_gamma 90.00
_cell_formula_units_Z 4
_cell_length_a 8.1464(5)
_cell_length_b 23.5768(14)
_cell_length_c 15.2385(9)
_cell_measurement_reflns_used 14292
_cell_measurement_temperature 160(2)
_cell_measurement_theta_max 28.31
_cell_measurement_theta_min 2.71
_cell_volume 2907.2(3)
_computing_cell_refinement 'local programs'
_computing_data_collection 'SMART (Bruker, 2001)'
_computing_data_reduction 'SAINT (Bruker, 2001)'
_computing_molecular_graphics SHELXTL
_computing_publication_material 'SHELXTL and local programs'
_computing_structure_refinement SHELXTL
_computing_structure_solution 'SHELXTL (Sheldrick, 2001)'
_diffrn_ambient_temperature 160(2)
_diffrn_detector_area_resol_mean 8.192
_diffrn_measured_fraction_theta_full 0.999
_diffrn_measured_fraction_theta_max 0.999
_diffrn_measurement_device_type 'Bruker SMART 1K CCD'
_diffrn_measurement_method 'thin-slice \w'
_diffrn_radiation_monochromator graphite
_diffrn_radiation_source 'sealed tube'
_diffrn_radiation_type MoK\a
_diffrn_radiation_wavelength 0.71073
_diffrn_reflns_av_R_equivalents 0.0502
_diffrn_reflns_av_sigmaI/netI 0.0445
_diffrn_reflns_limit_h_max 9
_diffrn_reflns_limit_h_min -9
_diffrn_reflns_limit_k_max 28
_diffrn_reflns_limit_k_min -28
_diffrn_reflns_limit_l_max 18
_diffrn_reflns_limit_l_min -18
_diffrn_reflns_number 20580
_diffrn_reflns_theta_full 25.00
_diffrn_reflns_theta_max 25.00
_diffrn_reflns_theta_min 2.19
_diffrn_standards_number 0
_exptl_absorpt_coefficient_mu 1.749
_exptl_absorpt_correction_T_max 0.845
_exptl_absorpt_correction_T_min 0.308
_exptl_absorpt_correction_type multi-scan
_exptl_absorpt_process_details '(SADABS; Sheldrick, 2002)'
_exptl_crystal_colour yellow
_exptl_crystal_density_diffrn 1.405
_exptl_crystal_density_method 'not measured'
_exptl_crystal_description plate
_exptl_crystal_F_000 1272
_exptl_crystal_size_max 0.88
_exptl_crystal_size_mid 0.62
_exptl_crystal_size_min 0.10
_refine_diff_density_max 0.452
_refine_diff_density_min -0.615
_refine_ls_extinction_method none
_refine_ls_goodness_of_fit_ref 0.920
_refine_ls_hydrogen_treatment constr
_refine_ls_matrix_type full
_refine_ls_number_parameters 361
_refine_ls_number_reflns 5112
_refine_ls_number_restraints 0
_refine_ls_restrained_S_all 0.920
_refine_ls_R_factor_all 0.0386
_refine_ls_R_factor_gt 0.0274
_refine_ls_shift/su_max 0.000
_refine_ls_shift/su_mean 0.000
_refine_ls_structure_factor_coef Fsqd
_refine_ls_weighting_details 'w = 1/[\s^2^(Fo^2^)+(0.0307P)^2^] where P = (Fo^2^+2Fc^2^)/3'
_refine_ls_weighting_scheme calc
_refine_ls_wR_factor_gt 0.0602
_refine_ls_wR_factor_ref 0.0616
_reflns_number_gt 3890
_reflns_number_total 5112
_reflns_threshold_expression I>2\s(I)
_cod_data_source_file bt6524.cif
_cod_data_source_block I
_cod_original_sg_symbol_H-M 'P 21/n'
_cod_database_code 2204277
_cod_database_fobs_code 2204277

loop_
_symmetry_equiv_pos_as_xyz
'x, y, z'
'-x+1/2, y+1/2, -z+1/2'
'-x, -y, -z'
'x-1/2, -y-1/2, z-1/2'

loop_
_atom_site_label
_atom_site_fract_x
_atom_site_fract_y
_atom_site_fract_z
_atom_site_U_iso_or_equiv
_atom_site_adp_type
_atom_site_calc_flag
_atom_site_refinement_flags
_atom_site_occupancy
_atom_site_type_symbol
Rb 0.52699(2) 0.235217(9) 0.613068(13) 0.02988(7) Uani d . 1 Rb
N1 0.6494(2) 0.30274(8) 0.47167(12) 0.0372(4) Uani d . 1 N
N2 0.6620(2) 0.20672(8) 0.45054(11) 0.0375(4) Uani d . 1 N
C1 0.6824(3) 0.35533(10) 0.44727(15) 0.0411(6) Uani d . 1 C
H1A 0.6520 0.3854 0.4837 0.049 Uiso calc R 1 H
C2 0.7572(3) 0.37007(11) 0.37349(16) 0.0440(6) Uani d . 1 C
H2A 0.7782 0.4085 0.3596 0.053 Uiso calc R 1 H
C3 0.7997(2) 0.32559(11) 0.32086(15) 0.0428(6) Uani d . 1 C
H3A 0.8525 0.3334 0.2698 0.051 Uiso calc R 1 H
C4 0.7668(2) 0.27080(10) 0.34160(14) 0.0369(5) Uani d . 1 C
H4A 0.7946 0.2408 0.3043 0.044 Uiso calc R 1 H
C5 0.6901(2) 0.25826(10) 0.41967(14) 0.0331(5) Uani d . 1 C
C6 0.6719(2) 0.15876(9) 0.39893(14) 0.0341(5) Uani d . 1 C
C7 0.7533(3) 0.11077(9) 0.43663(15) 0.0368(5) Uani d . 1 C
H7A 0.8055 0.1127 0.4956 0.044 Uiso calc R 1 H
C8 0.7595(3) 0.06048(10) 0.39012(17) 0.0467(6) Uani d . 1 C
H8A 0.8194 0.0292 0.4168 0.056 Uiso calc R 1 H
C9 0.6800(3) 0.05528(11) 0.30566(17) 0.0487(6) Uani d . 1 C
H9A 0.6833 0.0206 0.2742 0.058 Uiso calc R 1 H
C10 0.5955(3) 0.10156(11) 0.26756(16) 0.0470(6) Uani d . 1 C
H10A 0.5387 0.0984 0.2097 0.056 Uiso calc R 1 H
C11 0.5926(3) 0.15212(10) 0.31246(14) 0.0412(6) Uani d . 1 C
H11A 0.5354 0.1835 0.2843 0.049 Uiso calc R 1 H
O1 0.71259(17) 0.27684(6) 0.77934(9) 0.0371(4) Uani d . 1 O
O2 0.69327(16) 0.15823(6) 0.74983(9) 0.0330(3) Uani d . 1 O
O3 0.46764(17) 0.11303(6) 0.63832(9) 0.0372(4) Uani d . 1 O
O4 0.19887(16) 0.18357(6) 0.56543(10) 0.0392(4) Uani d . 1 O
O5 0.21222(17) 0.29886(7) 0.60252(10) 0.0405(4) Uani d . 1 O
O6 0.46830(17) 0.34525(6) 0.68588(10) 0.0430(4) Uani d . 1 O
C12 0.7421(3) 0.23615(10) 0.84822(14) 0.0389(6) Uani d . 1 C
H12A 0.6369 0.2271 0.8718 0.047 Uiso calc R 1 H
H12B 0.8191 0.2522 0.8969 0.047 Uiso calc R 1 H
C13 0.8142(2) 0.18332(9) 0.81480(13) 0.0352(5) Uani d . 1 C
H13A 0.9160 0.1924 0.7879 0.042 Uiso calc R 1 H
H13B 0.8431 0.1565 0.8641 0.042 Uiso calc R 1 H
C14 0.7337(2) 0.10703(9) 0.71488(13) 0.0301(5) Uani d . 1 C
C15 0.8822(3) 0.07934(9) 0.73676(15) 0.0375(5) Uani d . 1 C
H15A 0.9636 0.0952 0.7794 0.045 Uiso calc R 1 H
C16 0.9120(3) 0.02810(10) 0.69613(16) 0.0440(6) Uani d . 1 C
H16A 1.0146 0.0093 0.7105 0.053 Uiso calc R 1 H
C17 0.7946(3) 0.00479(10) 0.63580(16) 0.0462(6) Uani d . 1 C
H17A 0.8162 -0.0301 0.6082 0.055 Uiso calc R 1 H
C18 0.6441(3) 0.03162(9) 0.61451(15) 0.0413(6) Uani d . 1 C
H18A 0.5624 0.0148 0.5730 0.050 Uiso calc R 1 H
C19 0.6123(3) 0.08280(9) 0.65361(13) 0.0313(5) Uani d . 1 C
C20 0.3492(3) 0.09615(10) 0.56578(16) 0.0445(6) Uani d . 1 C
H20A 0.3360 0.0544 0.5652 0.053 Uiso calc R 1 H
H20B 0.3870 0.1080 0.5091 0.053 Uiso calc R 1 H
C21 0.1891(3) 0.12404(11) 0.57746(18) 0.0499(7) Uani d . 1 C
H21A 0.1009 0.1083 0.5342 0.060 Uiso calc R 1 H
H21B 0.1599 0.1160 0.6375 0.060 Uiso calc R 1 H
C22 0.0628(3) 0.21261(11) 0.59646(15) 0.0433(6) Uani d . 1 C
H22A 0.0732 0.2114 0.6618 0.052 Uiso calc R 1 H
H22B -0.0421 0.1938 0.5735 0.052 Uiso calc R 1 H
C23 0.0613(3) 0.27241(10) 0.56595(15) 0.0434(6) Uani d . 1 C
H23A 0.0517 0.2738 0.5006 0.052 Uiso calc R 1 H
H23B -0.0344 0.2927 0.5856 0.052 Uiso calc R 1 H
C24 0.2397(3) 0.35388(10) 0.57851(15) 0.0413(6) Uani d . 1 C
C25 0.1401(3) 0.38451(12) 0.51689(16) 0.0546(7) Uani d . 1 C
H25A 0.0436 0.3677 0.4868 0.066 Uiso calc R 1 H
C26 0.1803(4) 0.43995(13) 0.4987(2) 0.0704(9) Uani d . 1 C
H26A 0.1114 0.4610 0.4559 0.085 Uiso calc R 1 H
C27 0.3186(4) 0.46476(12) 0.5417(2) 0.0709(9) Uani d . 1 C
H27A 0.3450 0.5029 0.5287 0.085 Uiso calc R 1 H
C28 0.4210(3) 0.43433(11) 0.60471(18) 0.0565(7) Uani d . 1 C
H28A 0.5175 0.4515 0.6342 0.068 Uiso calc R 1 H
C29 0.3816(3) 0.37929(10) 0.62396(16) 0.0420(6) Uani d . 1 C
C30 0.6087(3) 0.36889(10) 0.73831(18) 0.0548(7) Uani d . 1 C
H30A 0.5804 0.4064 0.7616 0.066 Uiso calc R 1 H
H30B 0.7010 0.3739 0.7021 0.066 Uiso calc R 1 H
C31 0.6576(3) 0.32908(10) 0.81257(17) 0.0495(7) Uani d . 1 C
H31A 0.7473 0.3462 0.8535 0.059 Uiso calc R 1 H
H31B 0.5621 0.3221 0.8458 0.059 Uiso calc R 1 H

loop_
_atom_site_aniso_label
_atom_site_aniso_U_11
_atom_site_aniso_U_22
_atom_site_aniso_U_33
_atom_site_aniso_U_12
_atom_site_aniso_U_13
_atom_site_aniso_U_23
Rb 0.03005(11) 0.03301(12) 0.02705(11) -0.00264(9) 0.00528(8) -0.00251(10)
N1 0.0386(10) 0.0382(12) 0.0357(10) 0.0045(9) 0.0077(8) 0.0035(9)
N2 0.0458(11) 0.0376(12) 0.0307(10) 0.0096(9) 0.0117(8) 0.0058(9)
C1 0.0376(13) 0.0418(15) 0.0437(14) 0.0031(11) 0.0034(11) -0.0014(12)
C2 0.0351(13) 0.0475(16) 0.0488(15) -0.0038(11) 0.0017(11) 0.0110(12)
C3 0.0281(12) 0.0649(18) 0.0364(13) 0.0013(11) 0.0078(10) 0.0097(13)
C4 0.0272(11) 0.0512(16) 0.0334(12) 0.0087(11) 0.0081(9) 0.0051(11)
C5 0.0235(10) 0.0456(14) 0.0296(11) 0.0099(10) 0.0006(9) 0.0034(11)
C6 0.0284(11) 0.0413(14) 0.0350(13) 0.0037(10) 0.0140(10) 0.0044(11)
C7 0.0313(12) 0.0405(14) 0.0385(13) -0.0008(10) 0.0036(10) 0.0045(11)
C8 0.0403(14) 0.0379(15) 0.0625(17) -0.0011(11) 0.0085(12) 0.0017(13)
C9 0.0471(15) 0.0431(16) 0.0584(17) -0.0071(12) 0.0171(13) -0.0125(13)
C10 0.0405(14) 0.0644(18) 0.0379(14) -0.0029(13) 0.0121(11) -0.0050(13)
C11 0.0391(13) 0.0502(16) 0.0353(13) 0.0093(11) 0.0086(10) 0.0035(12)
O1 0.0356(8) 0.0378(9) 0.0371(9) 0.0011(7) 0.0009(7) -0.0139(7)
O2 0.0270(7) 0.0362(9) 0.0347(8) -0.0011(6) -0.0017(6) -0.0076(7)
O3 0.0323(8) 0.0400(9) 0.0373(9) -0.0002(7) -0.0045(7) -0.0074(7)
O4 0.0294(8) 0.0442(10) 0.0438(9) -0.0014(7) 0.0037(7) -0.0069(7)
O5 0.0331(8) 0.0454(10) 0.0412(9) 0.0030(7) -0.0030(7) -0.0030(8)
O6 0.0366(9) 0.0385(10) 0.0528(10) 0.0010(7) 0.0004(8) -0.0095(8)
C12 0.0325(12) 0.0541(15) 0.0294(12) -0.0017(11) 0.0001(10) -0.0127(12)
C13 0.0276(11) 0.0474(15) 0.0295(12) -0.0051(10) -0.0013(9) -0.0032(10)
C14 0.0314(12) 0.0286(12) 0.0311(12) -0.0038(9) 0.0070(9) 0.0030(10)
C15 0.0337(12) 0.0369(14) 0.0413(13) -0.0021(10) 0.0019(10) 0.0020(11)
C16 0.0419(14) 0.0358(14) 0.0547(16) 0.0075(11) 0.0076(12) 0.0073(12)
C17 0.0610(16) 0.0292(13) 0.0484(15) 0.0066(12) 0.0069(13) 0.0012(11)
C18 0.0511(15) 0.0333(14) 0.0382(13) -0.0053(11) -0.0012(11) -0.0022(11)
C19 0.0326(12) 0.0315(13) 0.0303(12) -0.0021(10) 0.0054(10) 0.0039(10)
C20 0.0421(14) 0.0375(14) 0.0501(15) -0.0057(11) -0.0100(12) -0.0098(12)
C21 0.0337(13) 0.0485(17) 0.0647(18) -0.0145(11) -0.0069(12) -0.0076(13)
C22 0.0279(12) 0.0597(17) 0.0416(14) -0.0052(11) 0.0007(10) -0.0077(12)
C23 0.0285(12) 0.0656(19) 0.0347(13) 0.0058(11) -0.0015(10) -0.0107(12)
C24 0.0415(13) 0.0430(15) 0.0413(14) 0.0141(12) 0.0128(11) -0.0039(12)
C25 0.0584(17) 0.0576(18) 0.0479(16) 0.0201(14) 0.0063(13) 0.0017(14)
C26 0.080(2) 0.067(2) 0.065(2) 0.0294(18) 0.0117(17) 0.0155(17)
C27 0.088(2) 0.0448(18) 0.086(2) 0.0196(17) 0.0361(19) 0.0135(16)
C28 0.0555(17) 0.0435(16) 0.074(2) 0.0072(13) 0.0237(15) -0.0057(15)
C29 0.0444(14) 0.0369(14) 0.0469(15) 0.0107(11) 0.0146(12) -0.0065(12)
C30 0.0447(15) 0.0355(15) 0.082(2) -0.0017(12) -0.0028(14) -0.0230(14)
C31 0.0413(14) 0.0450(15) 0.0593(17) 0.0045(12) -0.0067(12) -0.0288(13)

loop_
_atom_type_symbol
_atom_type_description
_atom_type_scat_dispersion_real
_atom_type_scat_dispersion_imag
_atom_type_scat_source
C C 0.0033 0.0016 'International Tables Vol C Tables 4.2.6.8 and 6.1.1.4'
H H 0.0000 0.0000 'International Tables Vol C Tables 4.2.6.8 and 6.1.1.4'
N N 0.0061 0.0033 'International Tables Vol C Tables 4.2.6.8 and 6.1.1.4'
O O 0.0106 0.0060 'International Tables Vol C Tables 4.2.6.8 and 6.1.1.4'
Rb Rb -0.9393 2.9676 'International Tables Vol C Tables 4.2.6.8 and 6.1.1.4'

loop_
_geom_angle_atom_site_label_1
_geom_angle_atom_site_label_2
_geom_angle_atom_site_label_3
_geom_angle
_geom_angle_publ_flag
N1 Rb N2 46.13(5) yes
N1 Rb O1 105.32(5) ?
N1 Rb O2 132.72(4) ?
N1 Rb O3 134.20(5) ?
N1 Rb O4 114.63(5) ?
N1 Rb O5 92.90(5) ?
N1 Rb O6 83.13(5) ?
N2 Rb O1 126.87(5) ?
N2 Rb O2 105.67(4) ?
N2 Rb O3 88.23(5) ?
N2 Rb O4 96.68(5) ?
N2 Rb O5 118.84(4) ?
N2 Rb O6 129.25(5) ?
O1 Rb O2 57.05(4) yes
O1 Rb O3 106.65(4) ?
O1 Rb O4 134.85(4) ?
O1 Rb O5 103.41(4) ?
O1 Rb O6 57.59(4) yes
O2 Rb O3 51.74(4) yes
O2 Rb O4 104.32(4) ?
O2 Rb O5 132.08(4) ?
O2 Rb O6 111.24(4) ?
O3 Rb O4 58.15(4) yes
O3 Rb O5 110.35(4) ?
O3 Rb O6 142.24(4) ?
O4 Rb O5 56.03(4) yes
O4 Rb O6 106.28(4) ?
O5 Rb O6 51.94(4) yes
Rb N1 C1 143.59(15) yes
Rb N1 C5 97.67(13) yes
C1 N1 C5 118.6(2) yes
Rb N2 C5 100.80(13) yes
Rb N2 C6 136.58(14) yes
C5 N2 C6 121.37(18) yes
N1 C1 H1A 117.2 ?
N1 C1 C2 125.7(2) ?
H1A C1 C2 117.2 ?
C1 C2 H2A 121.9 ?
C1 C2 C3 116.3(2) ?
H2A C2 C3 121.9 ?
C2 C3 H3A 119.6 ?
C2 C3 C4 120.8(2) ?
H3A C3 C4 119.6 ?
C3 C4 H4A 119.9 ?
C3 C4 C5 120.2(2) ?
H4A C4 C5 119.9 ?
N1 C5 N2 115.39(19) yes
N1 C5 C4 118.4(2) ?
N2 C5 C4 126.1(2) ?
N2 C6 C7 118.8(2) ?
N2 C6 C11 124.9(2) ?
C7 C6 C11 116.0(2) ?
C6 C7 H7A 119.2 ?
C6 C7 C8 121.7(2) ?
H7A C7 C8 119.2 ?
C7 C8 H8A 119.6 ?
C7 C8 C9 120.9(2) ?
H8A C8 C9 119.6 ?
C8 C9 H9A 120.7 ?
C8 C9 C10 118.7(2) ?
H9A C9 C10 120.7 ?
C9 C10 H10A 119.6 ?
C9 C10 C11 120.8(2) ?
H10A C10 C11 119.6 ?
C6 C11 C10 122.0(2) ?
C6 C11 H11A 119.0 ?
C10 C11 H11A 119.0 ?
Rb O1 C12 115.71(11) ?
Rb O1 C31 116.12(12) ?
C12 O1 C31 110.76(17) ?
Rb O2 C13 116.85(12) ?
Rb O2 C14 112.03(11) ?
C13 O2 C14 116.82(15) ?
Rb O3 C19 112.20(11) ?
Rb O3 C20 105.98(12) ?
C19 O3 C20 118.26(16) ?
Rb O4 C21 116.04(11) ?
Rb O4 C22 115.86(12) ?
C21 O4 C22 111.97(17) ?
Rb O5 C23 119.98(13) ?
Rb O5 C24 109.06(12) ?
C23 O5 C24 117.81(17) ?
Rb O6 C29 110.92(12) ?
Rb O6 C30 114.10(12) ?
C29 O6 C30 118.13(18) ?
O1 C12 H12A 109.5 ?
O1 C12 H12B 109.5 ?
O1 C12 C13 110.55(17) ?
H12A C12 H12B 108.1 ?
H12A C12 C13 109.5 ?
H12B C12 C13 109.5 ?
O2 C13 C12 108.20(16) ?
O2 C13 H13A 110.1 ?
O2 C13 H13B 110.1 ?
C12 C13 H13A 110.1 ?
C12 C13 H13B 110.1 ?
H13A C13 H13B 108.4 ?
O2 C14 C15 124.32(18) ?
O2 C14 C19 115.71(17) ?
C15 C14 C19 120.0(2) ?
C14 C15 H15A 120.1 ?
C14 C15 C16 119.7(2) ?
H15A C15 C16 120.1 ?
C15 C16 H16A 119.8 ?
C15 C16 C17 120.3(2) ?
H16A C16 C17 119.8 ?
C16 C17 H17A 119.8 ?
C16 C17 C18 120.5(2) ?
H17A C17 C18 119.8 ?
C17 C18 H18A 119.9 ?
C17 C18 C19 120.1(2) ?
H18A C18 C19 119.9 ?
O3 C19 C14 115.30(18) ?
O3 C19 C18 125.37(19) ?
C14 C19 C18 119.33(19) ?
O3 C20 H20A 110.2 ?
O3 C20 H20B 110.2 ?
O3 C20 C21 107.77(19) ?
H20A C20 H20B 108.5 ?
H20A C20 C21 110.2 ?
H20B C20 C21 110.2 ?
O4 C21 C20 111.02(18) ?
O4 C21 H21A 109.4 ?
O4 C21 H21B 109.4 ?
C20 C21 H21A 109.4 ?
C20 C21 H21B 109.4 ?
H21A C21 H21B 108.0 ?
O4 C22 H22A 109.8 ?
O4 C22 H22B 109.8 ?
O4 C22 C23 109.26(18) ?
H22A C22 H22B 108.3 ?
H22A C22 C23 109.8 ?
H22B C22 C23 109.8 ?
O5 C23 C22 108.42(17) ?
O5 C23 H23A 110.0 ?
O5 C23 H23B 110.0 ?
C22 C23 H23A 110.0 ?
C22 C23 H23B 110.0 ?
H23A C23 H23B 108.4 ?
O5 C24 C25 125.3(2) ?
O5 C24 C29 114.8(2) ?
C25 C24 C29 119.9(2) ?
C24 C25 H25A 120.0 ?
C24 C25 C26 119.9(3) ?
H25A C25 C26 120.0 ?
C25 C26 H26A 119.7 ?
C25 C26 C27 120.6(3) ?
H26A C26 C27 119.7 ?
C26 C27 H27A 119.9 ?
C26 C27 C28 120.3(3) ?
H27A C27 C28 119.9 ?
C27 C28 H28A 120.1 ?
C27 C28 C29 119.7(3) ?
H28A C28 C29 120.1 ?
O6 C29 C24 114.7(2) ?
O6 C29 C28 125.8(2) ?
C24 C29 C28 119.6(2) ?
O6 C30 H30A 110.1 ?
O6 C30 H30B 110.1 ?
O6 C30 C31 107.8(2) ?
H30A C30 H30B 108.5 ?
H30A C30 C31 110.1 ?
H30B C30 C31 110.1 ?
O1 C31 C30 110.0(2) ?
O1 C31 H31A 109.7 ?
O1 C31 H31B 109.7 ?
C30 C31 H31A 109.7 ?
C30 C31 H31B 109.7 ?
H31A C31 H31B 108.2 ?

loop_
_geom_bond_atom_site_label_1
_geom_bond_atom_site_label_2
_geom_bond_distance
_geom_bond_publ_flag
Rb N1 2.9441(18) yes
Rb N2 2.9025(17) yes
Rb O1 2.9640(14) yes
Rb O2 2.9700(14) yes
Rb O3 2.9536(15) yes
Rb O4 2.9508(14) yes
Rb O5 2.9593(14) yes
Rb O6 2.8829(15) yes
N1 C1 1.331(3) yes
N1 C5 1.378(3) yes
N2 C5 1.332(3) yes
N2 C6 1.385(3) yes
C1 H1A 0.950 ?
C1 C2 1.383(3) ?
C2 H2A 0.950 ?
C2 C3 1.388(3) ?
C3 H3A 0.950 ?
C3 C4 1.364(3) ?
C4 H4A 0.950 ?
C4 C5 1.437(3) ?
C6 C7 1.401(3) ?
C6 C11 1.408(3) ?
C7 H7A 0.950 ?
C7 C8 1.385(3) ?
C8 H8A 0.950 ?
C8 C9 1.378(3) ?
C9 H9A 0.950 ?
C9 C10 1.382(3) ?
C10 H10A 0.950 ?
C10 C11 1.376(3) ?
C11 H11A 0.950 ?
O1 C12 1.422(3) ?
O1 C31 1.424(2) ?
O2 C13 1.441(2) ?
O2 C14 1.375(2) ?
O3 C19 1.374(2) ?
O3 C20 1.437(2) ?
O4 C21 1.419(3) ?
O4 C22 1.429(3) ?
O5 C23 1.433(2) ?
O5 C24 1.373(3) ?
O6 C29 1.371(3) ?
O6 C30 1.430(3) ?
C12 H12A 0.990 ?
C12 H12B 0.990 ?
C12 C13 1.492(3) ?
C13 H13A 0.990 ?
C13 H13B 0.990 ?
C14 C15 1.381(3) ?
C14 C19 1.401(3) ?
C15 H15A 0.950 ?
C15 C16 1.392(3) ?
C16 H16A 0.950 ?
C16 C17 1.363(3) ?
C17 H17A 0.950 ?
C17 C18 1.385(3) ?
C18 H18A 0.950 ?
C18 C19 1.383(3) ?
C20 H20A 0.990 ?
C20 H20B 0.990 ?
C20 C21 1.489(3) ?
C21 H21A 0.990 ?
C21 H21B 0.990 ?
C22 H22A 0.990 ?
C22 H22B 0.990 ?
C22 C23 1.484(3) ?
C23 H23A 0.990 ?
C23 H23B 0.990 ?
C24 C25 1.373(3) ?
C24 C29 1.411(3) ?
C25 H25A 0.950 ?
C25 C26 1.384(4) ?
C26 H26A 0.950 ?
C26 C27 1.368(4) ?
C27 H27A 0.950 ?
C27 C28 1.395(4) ?
C28 H28A 0.950 ?
C28 C29 1.376(3) ?
C30 H30A 0.990 ?
C30 H30B 0.990 ?
C30 C31 1.489(4) ?
C31 H31A 0.990 ?
C31 H31B 0.990 ?

loop_
_geom_torsion_atom_site_label_1
_geom_torsion_atom_site_label_2
_geom_torsion_atom_site_label_3
_geom_torsion_atom_site_label_4
_geom_torsion
_geom_torsion_publ_flag
N2 Rb N1 C1 -175.0(3) ?
N2 Rb N1 C5 0.18(10) ?
O1 Rb N1 C1 -48.2(2) ?
O1 Rb N1 C5 127.02(11) ?
O2 Rb N1 C1 -107.2(2) ?
O2 Rb N1 C5 67.99(13) ?
O3 Rb N1 C1 178.9(2) ?
O3 Rb N1 C5 -5.89(14) ?
O4 Rb N1 C1 110.3(2) ?
O4 Rb N1 C5 -74.55(12) ?
O5 Rb N1 C1 56.6(2) ?
O5 Rb N1 C5 -128.23(11) ?
O6 Rb N1 C1 5.5(2) ?
O6 Rb N1 C5 -179.34(12) ?
N1 Rb N2 C5 -0.19(11) ?
N1 Rb N2 C6 -166.7(2) ?
O1 Rb N2 C5 -74.95(13) ?
O1 Rb N2 C6 118.52(19) ?
O2 Rb N2 C5 -135.24(11) ?
O2 Rb N2 C6 58.2(2) ?
O3 Rb N2 C5 175.46(12) ?
O3 Rb N2 C6 8.93(19) ?
O4 Rb N2 C5 117.82(12) ?
O4 Rb N2 C6 -48.71(19) ?
O5 Rb N2 C5 63.11(13) ?
O5 Rb N2 C6 -103.42(19) ?
O6 Rb N2 C5 0.43(14) ?
O6 Rb N2 C6 -166.10(17) ?
Rb N1 C1 C2 173.77(16) ?
C5 N1 C1 C2 -0.8(3) ?
N1 C1 C2 C3 0.4(3) ?
C1 C2 C3 C4 0.7(3) ?
C2 C3 C4 C5 -1.3(3) ?
Rb N2 C5 N1 0.33(18) ?
Rb N2 C5 C4 176.26(17) ?
C6 N2 C5 N1 169.51(18) yes
C6 N2 C5 C4 -14.6(3) yes
Rb N1 C5 N2 -0.32(18) ?
Rb N1 C5 C4 -176.58(15) ?
C1 N1 C5 N2 176.43(18) ?
C1 N1 C5 C4 0.2(3) ?
C3 C4 C5 N1 0.8(3) ?
C3 C4 C5 N2 -174.99(19) ?
Rb N2 C6 C7 -59.5(3) ?
Rb N2 C6 C11 114.2(2) ?
C5 N2 C6 C7 136.0(2) yes
C5 N2 C6 C11 -50.3(3) yes
N2 C6 C7 C8 176.3(2) ?
C11 C6 C7 C8 2.1(3) ?
C6 C7 C8 C9 -2.5(3) ?
C7 C8 C9 C10 0.9(4) ?
C8 C9 C10 C11 0.9(4) ?
C9 C10 C11 C6 -1.2(3) ?
N2 C6 C11 C10 -174.1(2) ?
C7 C6 C11 C10 -0.3(3) ?
N1 Rb O1 C12 -149.39(12) ?
N1 Rb O1 C31 78.22(15) ?
N2 Rb O1 C12 -103.24(13) ?
N2 Rb O1 C31 124.37(15) ?
O2 Rb O1 C12 -18.03(12) ?
O2 Rb O1 C31 -150.42(16) ?
O3 Rb O1 C12 -2.63(13) ?
O3 Rb O1 C31 -135.02(15) ?
O4 Rb O1 C12 58.73(14) ?
O4 Rb O1 C31 -73.66(16) ?
O5 Rb O1 C12 113.76(12) ?
O5 Rb O1 C31 -18.63(16) ?
O6 Rb O1 C12 139.33(14) ?
O6 Rb O1 C31 6.94(14) ?
N1 Rb O2 C13 63.93(14) ?
N1 Rb O2 C14 -74.70(13) ?
N2 Rb O2 C13 107.82(13) ?
N2 Rb O2 C14 -30.81(12) ?
O1 Rb O2 C13 -16.28(11) ?
O1 Rb O2 C14 -154.91(13) ?
O3 Rb O2 C13 -177.37(14) ?
O3 Rb O2 C14 44.00(11) ?
O4 Rb O2 C13 -150.86(12) ?
O4 Rb O2 C14 70.51(12) ?
O5 Rb O2 C13 -93.99(13) ?
O5 Rb O2 C14 127.38(12) ?
O6 Rb O2 C13 -36.68(13) ?
O6 Rb O2 C14 -175.32(11) ?
N1 Rb O3 C19 71.09(13) ?
N1 Rb O3 C20 -59.37(14) ?
N2 Rb O3 C19 66.71(12) ?
N2 Rb O3 C20 -63.74(13) ?
O1 Rb O3 C19 -61.40(13) ?
O1 Rb O3 C20 168.14(13) ?
O2 Rb O3 C19 -44.91(12) ?
O2 Rb O3 C20 -175.37(14) ?
O4 Rb O3 C19 165.69(14) ?
O4 Rb O3 C20 35.24(12) ?
O5 Rb O3 C19 -173.07(12) ?
O5 Rb O3 C20 56.48(13) ?
O6 Rb O3 C19 -119.57(12) ?
O6 Rb O3 C20 109.98(13) ?
N1 Rb O4 C21 125.58(15) ?
N1 Rb O4 C22 -100.03(14) ?
N2 Rb O4 C21 81.14(15) ?
N2 Rb O4 C22 -144.48(14) ?
O1 Rb O4 C21 -84.42(15) ?
O1 Rb O4 C22 49.96(16) ?
O2 Rb O4 C21 -26.96(15) ?
O2 Rb O4 C22 107.43(14) ?
O3 Rb O4 C21 -2.59(14) ?
O3 Rb O4 C22 131.80(15) ?
O5 Rb O4 C21 -158.41(16) ?
O5 Rb O4 C22 -24.03(13) ?
O6 Rb O4 C21 -144.61(14) ?
O6 Rb O4 C22 -10.22(14) ?
N1 Rb O5 C23 108.41(15) ?
N1 Rb O5 C24 -31.86(13) ?
N2 Rb O5 C23 68.26(15) ?
N2 Rb O5 C24 -72.01(14) ?
O1 Rb O5 C23 -145.09(14) ?
O1 Rb O5 C24 74.64(13) ?
O2 Rb O5 C23 -87.64(15) ?
O2 Rb O5 C24 132.09(12) ?
O3 Rb O5 C23 -31.34(15) ?
O3 Rb O5 C24 -171.61(12) ?
O4 Rb O5 C23 -9.56(14) ?
O4 Rb O5 C24 -149.83(14) ?
O6 Rb O5 C23 -172.65(16) ?
O6 Rb O5 C24 47.08(12) ?
N1 Rb O6 C29 50.78(14) ?
N1 Rb O6 C30 -85.60(16) ?
N2 Rb O6 C29 50.33(15) ?
N2 Rb O6 C30 -86.05(16) ?
O1 Rb O6 C29 163.84(15) ?
O1 Rb O6 C30 27.46(15) ?
O2 Rb O6 C29 -175.88(13) ?
O2 Rb O6 C30 47.74(16) ?
O3 Rb O6 C29 -121.55(14) ?
O3 Rb O6 C30 102.07(16) ?
O4 Rb O6 C29 -62.94(14) ?
O4 Rb O6 C30 160.68(15) ?
O5 Rb O6 C29 -48.38(13) ?
O5 Rb O6 C30 175.24(17) ?
Rb O1 C12 C13 50.34(19) ?
C31 O1 C12 C13 -174.83(17) yes
Rb O2 C13 C12 47.05(19) ?
C14 O2 C13 C12 -176.31(17) yes
O1 C12 C13 O2 -64.4(2) yes
Rb O2 C14 C15 137.31(18) ?
Rb O2 C14 C19 -43.0(2) ?
C13 O2 C14 C15 -1.3(3) ?
C13 O2 C14 C19 178.36(17) yes
O2 C14 C15 C16 -178.7(2) ?
C19 C14 C15 C16 1.6(3) ?
C14 C15 C16 C17 -0.9(4) ?
C15 C16 C17 C18 -0.3(4) ?
C16 C17 C18 C19 0.8(4) ?
Rb O3 C19 C14 45.6(2) ?
Rb O3 C19 C18 -135.05(19) ?
C20 O3 C19 C14 169.43(19) yes
C20 O3 C19 C18 -11.2(3) ?
C17 C18 C19 O3 -179.4(2) ?
C17 C18 C19 C14 -0.1(3) ?
O2 C14 C19 O3 -1.4(3) yes
O2 C14 C19 C18 179.19(19) ?
C15 C14 C19 O3 178.31(18) ?
C15 C14 C19 C18 -1.1(3) ?
Rb O3 C20 C21 -68.17(19) ?
C19 O3 C20 C21 164.94(19) yes
Rb O4 C21 C20 -30.0(2) ?
C22 O4 C21 C20 -166.07(18) yes
O3 C20 C21 O4 68.4(2) yes
Rb O4 C22 C23 55.22(19) ?
C21 O4 C22 C23 -168.59(17) yes
Rb O5 C23 C22 39.7(2) ?
C24 O5 C23 C22 176.63(18) yes
O4 C22 C23 O5 -61.3(2) yes
Rb O5 C24 C25 136.0(2) ?
Rb O5 C24 C29 -45.2(2) ?
C23 O5 C24 C25 -5.2(3) ?
C23 O5 C24 C29 173.54(18) yes
O5 C24 C25 C26 179.6(2) ?
C29 C24 C25 C26 0.9(4) ?
C24 C25 C26 C27 -0.2(4) ?
C25 C26 C27 C28 0.0(4) ?
C26 C27 C28 C29 -0.5(4) ?
Rb O6 C29 C24 49.0(2) ?
Rb O6 C29 C28 -131.7(2) ?
C30 O6 C29 C24 -176.59(19) yes
C30 O6 C29 C28 2.7(3) ?
C27 C28 C29 O6 -178.0(2) ?
C27 C28 C29 C24 1.2(4) ?
O5 C24 C29 O6 -0.9(3) yes
O5 C24 C29 C28 179.8(2) ?
C25 C24 C29 O6 177.9(2) ?
C25 C24 C29 C28 -1.4(3) ?
Rb O6 C30 C31 -59.5(2) ?
C29 O6 C30 C31 167.46(19) yes
Rb O1 C31 C30 -38.8(2) ?
C12 O1 C31 C30 -173.43(18) yes
O6 C30 C31 O1 65.1(2) yes
